data_7116873
loop_
_publ_author_name
'Shenglai Yao'
'Tibor Szilvasi'
'Nils Lindenmaier'
'Yun Xiong'
'Shigeyoshi Inoue'
'Mario Adelhardt'
'Jorg Sutter'
'Karsten Meyer'
'Matthias Driess'

_publ_section_title
;
 Reductive cleavage of P4 by iron(I) centres: synthesis and structural
 characterisation of Fe2(P2)2 complexes with two bridging P22- ligands
;
_journal_name_full Chem.Commun.
_journal_page_first 6153
_journal_paper_doi 10.1039/C5cc00147A
_journal_volume 51
_journal_year 2015
_chemical_formula_sum 'C34 H45 Fe N2'
_chemical_formula_weight 537.57
_chemical_name_systematic
; 
 ? 
;
_space_group_IT_number 2
_symmetry_cell_setting triclinic
_symmetry_space_group_name_Hall '-P 1'
_symmetry_space_group_name_H-M 'P -1'
_atom_sites_solution_hydrogens geom
_atom_sites_solution_primary direct
_atom_sites_solution_secondary difmap
_audit_creation_method
;
CrysAlis RED, Oxford Diffraction Ltd.,
Version 1.171.31.8 (release 12-01-2007 CrysAlis171 .NET)
(compiled Jan 12 2007,17:49:11)
;
_audit_update_record
;
2015-01-06 deposited with the CCDC.
2015-02-27 downloaded from the CCDC.
;
_cell_angle_alpha 93.475(3)
_cell_angle_beta 92.686(3)
_cell_angle_gamma 101.503(4)
_cell_formula_units_Z 2
_cell_length_a 10.1306(4)
_cell_length_b 11.1529(5)
_cell_length_c 13.6025(5)
_cell_measurement_reflns_used 5816
_cell_measurement_temperature 150(2)
_cell_measurement_theta_max 32.4606
_cell_measurement_theta_min 3.6446
_cell_volume 1500.52(11)
_computing_cell_refinement
;
CrysAlis RED, Oxford Diffraction Ltd.,
Version 1.171.31.8 (release 12-01-2007 CrysAlis171 .NET)
(compiled Jan 12 2007,17:49:11)
;
_computing_data_collection
;
CrysAlis CCD, Oxford Diffraction Ltd.,
Version 1.171.31.8 (release 12-01-2007 CrysAlis171 .NET)
(compiled Jan 12 2007,17:49:11)
;
_computing_data_reduction
;
CrysAlis RED, Oxford Diffraction Ltd.,
Version 1.171.31.8 (release 12-01-2007 CrysAlis171 .NET)
(compiled Jan 12 2007,17:49:11)
;
_computing_publication_material 'SHELXL-97 (Sheldrick, 1997)'
_computing_structure_refinement 'SHELXL-97 (Sheldrick, 1997)'
_computing_structure_solution 'SHELXS-97 (Sheldrick, 1990)'
_diffrn_ambient_temperature 150(2)
_diffrn_measured_fraction_theta_full 0.996
_diffrn_measured_fraction_theta_max 0.996
_diffrn_measurement_device_type 'Oxford Diffraction Xcalibur S Sapphire'
_diffrn_measurement_method \w
_diffrn_radiation_monochromator graphite
_diffrn_radiation_source 'Enhance (Mo) X-ray Source'
_diffrn_radiation_type MoK\a
_diffrn_radiation_wavelength 0.71073
_diffrn_reflns_av_R_equivalents 0.0218
_diffrn_reflns_av_sigmaI/netI 0.0299
_diffrn_reflns_limit_h_max 8
_diffrn_reflns_limit_h_min -12
_diffrn_reflns_limit_k_max 13
_diffrn_reflns_limit_k_min -13
_diffrn_reflns_limit_l_max 15
_diffrn_reflns_limit_l_min -16
_diffrn_reflns_number 10686
_diffrn_reflns_theta_full 25.00
_diffrn_reflns_theta_max 25.00
_diffrn_reflns_theta_min 3.65
_exptl_absorpt_coefficient_mu 0.526
_exptl_absorpt_correction_T_max 1.00000
_exptl_absorpt_correction_T_min 0.95163
_exptl_absorpt_correction_type multi-scan
_exptl_absorpt_process_details
;
CrysAlisPro, Agilent Technologies,
Version 1.171.35.21 (release 20-01-2012 CrysAlis171 .NET)
(compiled Jan 23 2012,18:06:46)
Empirical absorption correction using spherical harmonics,
 implemented in SCALE3 ABSPACK scaling algorithm.
;
_exptl_crystal_colour 'dark green'
_exptl_crystal_density_diffrn 1.190
_exptl_crystal_density_method 'not measured'
_exptl_crystal_description block
_exptl_crystal_F_000 578
_exptl_crystal_size_max 0.39
_exptl_crystal_size_mid 0.31
_exptl_crystal_size_min 0.28
_refine_diff_density_max 0.284
_refine_diff_density_min -0.278
_refine_diff_density_rms 0.041
_refine_ls_extinction_method none
_refine_ls_goodness_of_fit_ref 1.081
_refine_ls_hydrogen_treatment constr
_refine_ls_matrix_type full
_refine_ls_number_parameters 343
_refine_ls_number_reflns 5264
_refine_ls_number_restraints 0
_refine_ls_restrained_S_all 1.081
_refine_ls_R_factor_all 0.0359
_refine_ls_R_factor_gt 0.0322
_refine_ls_shift/su_max 0.001
_refine_ls_shift/su_mean 0.000
_refine_ls_structure_factor_coef Fsqd
_refine_ls_weighting_details 'calc w=1/[\s^2^(Fo^2^)+(0.0228P)^2^+0.7895P] where P=(Fo^2^+2Fc^2^)/3'
_refine_ls_weighting_scheme calc
_refine_ls_wR_factor_gt 0.0704
_refine_ls_wR_factor_ref 0.0720
_reflns_number_gt 4916
_reflns_number_total 5264
_reflns_threshold_expression >2sigma(I)
_cod_data_source_file c5cc00147a2.cif
_cod_data_source_block 2
_cod_original_cell_volume 1500.51(11)
_cod_original_sg_symbol_H-M P-1
_cod_database_code 7116873

loop_
_symmetry_equiv_pos_as_xyz
'x, y, z'
'-x, -y, -z'

loop_
_atom_site_label
_atom_site_type_symbol
_atom_site_fract_x
_atom_site_fract_y
_atom_site_fract_z
_atom_site_U_iso_or_equiv
_atom_site_adp_type
_atom_site_occupancy
_atom_site_symmetry_multiplicity
_atom_site_calc_flag
_atom_site_refinement_flags
Fe1 Fe 0.41114(2) 0.69566(2) 0.285464(16) 0.01640(8) Uani 1 1 d .
N1 N 0.21982(14) 0.65521(12) 0.24217(10) 0.0197(3) Uani 1 1 d .
C1 C 0.16962(18) 0.66545(16) 0.15200(13) 0.0245(4) Uani 1 1 d .
H1 H 0.0750 0.6380 0.1399 0.029 Uiso 1 1 calc R
N2 N 0.45960(14) 0.76634(12) 0.16084(10) 0.0182(3) Uani 1 1 d .
C2 C 0.24041(18) 0.71179(17) 0.07390(13) 0.0272(4) Uani 1 1 d .
H2 H 0.1931 0.7084 0.0115 0.033 Uiso 1 1 calc R
C3 C 0.37691(18) 0.76300(16) 0.08179(12) 0.0226(4) Uani 1 1 d .
H3 H 0.4149 0.7991 0.0254 0.027 Uiso 1 1 calc R
C4 C 0.11340(17) 0.61408(16) 0.30734(12) 0.0211(4) Uani 1 1 d .
C5 C 0.06273(18) 0.70228(17) 0.36417(13) 0.0252(4) Uani 1 1 d .
C6 C -0.05161(19) 0.66206(19) 0.41618(13) 0.0308(4) Uani 1 1 d .
H6 H -0.0883 0.7203 0.4543 0.037 Uiso 1 1 calc R
C7 C -0.11231(19) 0.53966(19) 0.41342(14) 0.0328(5) Uani 1 1 d .
H7 H -0.1911 0.5145 0.4482 0.039 Uiso 1 1 calc R
C8 C -0.05860(19) 0.45354(18) 0.36005(13) 0.0296(4) Uani 1 1 d .
H8 H -0.0999 0.3692 0.3597 0.036 Uiso 1 1 calc R
C9 C 0.05557(17) 0.48858(16) 0.30647(12) 0.0229(4) Uani 1 1 d .
C10 C 0.10909(19) 0.39220(16) 0.24488(14) 0.0278(4) Uani 1 1 d .
H10 H 0.2001 0.4311 0.2240 0.033 Uiso 1 1 calc R
C11 C 0.1248(2) 0.28163(18) 0.30248(17) 0.0419(5) Uani 1 1 d .
H11A H 0.1809 0.3099 0.3633 0.063 Uiso 1 1 calc R
H11B H 0.1679 0.2265 0.2620 0.063 Uiso 1 1 calc R
H11C H 0.0357 0.2378 0.3190 0.063 Uiso 1 1 calc R
C12 C 0.0166(2) 0.34933(19) 0.15138(15) 0.0389(5) Uani 1 1 d .
H12A H -0.0752 0.3163 0.1700 0.058 Uiso 1 1 calc R
H12B H 0.0504 0.2854 0.1135 0.058 Uiso 1 1 calc R
H12C H 0.0155 0.4190 0.1109 0.058 Uiso 1 1 calc R
C13 C 0.1243(2) 0.83816(17) 0.36527(15) 0.0332(4) Uani 1 1 d .
H13 H 0.2163 0.8460 0.3397 0.040 Uiso 1 1 calc R
C14 C 0.1407(3) 0.9025(2) 0.46904(18) 0.0503(6) Uani 1 1 d .
H14A H 0.0515 0.9031 0.4938 0.075 Uiso 1 1 calc R
H14B H 0.1905 0.9871 0.4667 0.075 Uiso 1 1 calc R
H14C H 0.1906 0.8586 0.5131 0.075 Uiso 1 1 calc R
C15 C 0.0416(3) 0.9017(2) 0.2959(2) 0.0562(7) Uani 1 1 d .
H15A H 0.0384 0.8637 0.2288 0.084 Uiso 1 1 calc R
H15B H 0.0837 0.9889 0.2966 0.084 Uiso 1 1 calc R
H15C H -0.0504 0.8933 0.3180 0.084 Uiso 1 1 calc R
C16 C 0.59119(17) 0.84029(15) 0.14769(12) 0.0201(4) Uani 1 1 d .
C17 C 0.61382(19) 0.96700(16) 0.17492(13) 0.0263(4) Uani 1 1 d .
C18 C 0.7357(2) 1.03958(18) 0.15332(15) 0.0370(5) Uani 1 1 d .
H18 H 0.7527 1.1252 0.1709 0.044 Uiso 1 1 calc R
C19 C 0.8325(2) 0.98962(19) 0.10682(16) 0.0418(5) Uani 1 1 d .
H19 H 0.9145 1.0410 0.0915 0.050 Uiso 1 1 calc R
C20 C 0.8100(2) 0.86473(19) 0.08263(15) 0.0339(4) Uani 1 1 d .
H20 H 0.8777 0.8309 0.0516 0.041 Uiso 1 1 calc R
C21 C 0.68970(18) 0.78730(16) 0.10289(12) 0.0228(4) Uani 1 1 d .
C22 C 0.66546(18) 0.65042(16) 0.07379(13) 0.0234(4) Uani 1 1 d .
H22 H 0.5880 0.6091 0.1106 0.028 Uiso 1 1 calc R
C23 C 0.7875(2) 0.59374(19) 0.10054(15) 0.0332(4) Uani 1 1 d .
H23A H 0.8614 0.6246 0.0589 0.050 Uiso 1 1 calc R
H23B H 0.7620 0.5042 0.0898 0.050 Uiso 1 1 calc R
H23C H 0.8170 0.6162 0.1700 0.050 Uiso 1 1 calc R
C24 C 0.6262(2) 0.62384(18) -0.03712(13) 0.0300(4) Uani 1 1 d .
H24A H 0.5383 0.6450 -0.0518 0.045 Uiso 1 1 calc R
H24B H 0.6207 0.5365 -0.0554 0.045 Uiso 1 1 calc R
H24C H 0.6945 0.6731 -0.0749 0.045 Uiso 1 1 calc R
C25 C 0.5058(2) 1.02302(17) 0.22368(14) 0.0323(4) Uani 1 1 d .
H25 H 0.4390 0.9544 0.2482 0.039 Uiso 1 1 calc R
C26 C 0.4298(3) 1.0867(2) 0.15031(17) 0.0518(6) Uani 1 1 d .
H26A H 0.4920 1.1566 0.1268 0.078 Uiso 1 1 calc R
H26B H 0.3565 1.1157 0.1827 0.078 Uiso 1 1 calc R
H26C H 0.3922 1.0286 0.0942 0.078 Uiso 1 1 calc R
C27 C 0.5631(3) 1.1118(2) 0.31282(17) 0.0543(7) Uani 1 1 d .
H27A H 0.6245 1.1832 0.2906 0.081 Uiso 1 1 calc R
H27B H 0.6125 1.0703 0.3591 0.081 Uiso 1 1 calc R
H27C H 0.4890 1.1389 0.3458 0.081 Uiso 1 1 calc R
C28 C 0.5311(2) 0.43780(17) 0.30230(15) 0.0333(4) Uani 1 1 d .
H28A H 0.5913 0.4486 0.2478 0.050 Uiso 1 1 calc R
H28B H 0.4434 0.3879 0.2782 0.050 Uiso 1 1 calc R
H28C H 0.5709 0.3965 0.3543 0.050 Uiso 1 1 calc R
C29 C 0.51239(18) 0.56110(16) 0.34328(12) 0.0232(4) Uani 1 1 d .
C30 C 0.60646(18) 0.66960(16) 0.33054(12) 0.0234(4) Uani 1 1 d .
H30 H 0.6834 0.6649 0.2944 0.028 Uiso 1 1 calc R
C31 C 0.58948(18) 0.78540(16) 0.37010(12) 0.0254(4) Uani 1 1 d .
H31 H 0.6546 0.8569 0.3600 0.030 Uiso 1 1 calc R
C32 C 0.47707(19) 0.79549(17) 0.42420(12) 0.0264(4) Uani 1 1 d .
H32 H 0.4648 0.8732 0.4504 0.032 Uiso 1 1 calc R
C33 C 0.38318(18) 0.68804(17) 0.43862(12) 0.0252(4) Uani 1 1 d .
H33 H 0.3071 0.6930 0.4757 0.030 Uiso 1 1 calc R
C34 C 0.40034(18) 0.57256(16) 0.39870(12) 0.0245(4) Uani 1 1 d .
H34 H 0.3353 0.5012 0.4093 0.029 Uiso 1 1 calc R

loop_
_atom_site_aniso_label
_atom_site_aniso_U_11
_atom_site_aniso_U_22
_atom_site_aniso_U_33
_atom_site_aniso_U_23
_atom_site_aniso_U_13
_atom_site_aniso_U_12
Fe1 0.01587(13) 0.01828(13) 0.01515(13) 0.00207(9) -0.00011(9) 0.00367(9)
N1 0.0181(7) 0.0209(7) 0.0199(7) 0.0017(6) 0.0004(6) 0.0034(6)
C1 0.0174(9) 0.0297(10) 0.0250(9) 0.0016(7) -0.0041(7) 0.0024(7)
N2 0.0186(7) 0.0183(7) 0.0179(7) 0.0013(5) 0.0014(6) 0.0044(6)
C2 0.0237(10) 0.0379(10) 0.0187(9) 0.0047(8) -0.0051(7) 0.0041(8)
C3 0.0250(9) 0.0266(9) 0.0169(8) 0.0050(7) 0.0026(7) 0.0056(8)
C4 0.0161(8) 0.0285(9) 0.0188(8) 0.0024(7) -0.0010(7) 0.0052(7)
C5 0.0214(9) 0.0332(10) 0.0227(9) 0.0020(8) -0.0016(7) 0.0105(8)
C6 0.0249(10) 0.0454(12) 0.0256(10) 0.0013(8) 0.0030(8) 0.0154(9)
C7 0.0190(10) 0.0533(13) 0.0274(10) 0.0106(9) 0.0073(8) 0.0068(9)
C8 0.0226(10) 0.0350(10) 0.0288(10) 0.0067(8) 0.0016(8) -0.0013(8)
C9 0.0188(9) 0.0291(9) 0.0199(9) 0.0032(7) -0.0005(7) 0.0023(7)
C10 0.0257(10) 0.0235(9) 0.0317(10) 0.0000(8) 0.0055(8) -0.0011(8)
C11 0.0483(14) 0.0285(11) 0.0496(13) 0.0039(9) 0.0118(11) 0.0075(10)
C12 0.0374(12) 0.0376(11) 0.0350(11) -0.0089(9) 0.0025(9) -0.0051(9)
C13 0.0311(11) 0.0295(10) 0.0406(11) -0.0028(9) 0.0022(9) 0.0113(9)
C14 0.0500(15) 0.0444(13) 0.0561(15) -0.0192(11) -0.0033(12) 0.0173(11)
C15 0.0673(17) 0.0374(13) 0.0659(16) 0.0090(12) -0.0107(14) 0.0172(12)
C16 0.0215(9) 0.0213(9) 0.0162(8) 0.0041(7) -0.0003(7) 0.0005(7)
C17 0.0347(11) 0.0214(9) 0.0211(9) 0.0033(7) 0.0006(8) 0.0017(8)
C18 0.0454(13) 0.0214(10) 0.0388(11) 0.0009(8) 0.0013(10) -0.0062(9)
C19 0.0322(12) 0.0374(12) 0.0479(13) 0.0052(10) 0.0069(10) -0.0138(9)
C20 0.0233(10) 0.0395(11) 0.0365(11) 0.0019(9) 0.0058(8) -0.0001(9)
C21 0.0201(9) 0.0260(9) 0.0208(9) 0.0022(7) -0.0006(7) 0.0012(7)
C22 0.0196(9) 0.0254(9) 0.0252(9) 0.0002(7) 0.0026(7) 0.0047(7)
C23 0.0278(11) 0.0411(11) 0.0334(11) -0.0001(9) 0.0018(8) 0.0148(9)
C24 0.0286(10) 0.0315(10) 0.0289(10) -0.0029(8) 0.0006(8) 0.0059(8)
C25 0.0509(13) 0.0205(9) 0.0272(10) 0.0030(8) 0.0087(9) 0.0093(9)
C26 0.0704(17) 0.0565(15) 0.0403(13) 0.0101(11) 0.0122(12) 0.0372(14)
C27 0.087(2) 0.0348(12) 0.0419(13) -0.0103(10) 0.0012(13) 0.0185(13)
C28 0.0385(12) 0.0293(10) 0.0348(11) 0.0024(8) -0.0026(9) 0.0147(9)
C29 0.0257(10) 0.0259(9) 0.0194(8) 0.0050(7) -0.0053(7) 0.0093(8)
C30 0.0181(9) 0.0326(10) 0.0210(9) 0.0049(7) -0.0032(7) 0.0086(8)
C31 0.0249(10) 0.0278(9) 0.0204(9) 0.0012(7) -0.0080(7) 0.0002(8)
C32 0.0334(11) 0.0273(9) 0.0185(9) -0.0025(7) -0.0049(8) 0.0088(8)
C33 0.0260(10) 0.0373(10) 0.0143(8) 0.0039(7) 0.0015(7) 0.0107(8)
C34 0.0258(10) 0.0268(9) 0.0207(9) 0.0096(7) -0.0016(7) 0.0028(8)

loop_
_atom_type_symbol
_atom_type_description
_atom_type_scat_dispersion_real
_atom_type_scat_dispersion_imag
_atom_type_scat_source
C C 0.0033 0.0016 'International Tables Vol C Tables 4.2.6.8 and 6.1.1.4'
H H 0.0000 0.0000 'International Tables Vol C Tables 4.2.6.8 and 6.1.1.4'
N N 0.0061 0.0033 'International Tables Vol C Tables 4.2.6.8 and 6.1.1.4'
Fe Fe 0.3463 0.8444 'International Tables Vol C Tables 4.2.6.8 and 6.1.1.4'

loop_
_geom_angle_atom_site_label_1
_geom_angle_atom_site_label_2
_geom_angle_atom_site_label_3
_geom_angle
N1 Fe1 N2 91.78(6)
N1 Fe1 C34 96.75(6)
N2 Fe1 C34 158.64(6)
N1 Fe1 C33 96.41(6)
N2 Fe1 C33 158.78(6)
C34 Fe1 C33 38.97(7)
N1 Fe1 C30 159.27(6)
N2 Fe1 C30 96.86(6)
C34 Fe1 C30 69.15(7)
C33 Fe1 C30 82.17(7)
N1 Fe1 C31 158.05(6)
N2 Fe1 C31 96.80(6)
C34 Fe1 C31 82.41(7)
C33 Fe1 C31 69.15(7)
C30 Fe1 C31 38.84(7)
N1 Fe1 C32 120.73(7)
N2 Fe1 C32 121.31(7)
C34 Fe1 C32 70.30(7)
C33 Fe1 C32 38.48(7)
C30 Fe1 C32 70.03(7)
C31 Fe1 C32 38.39(7)
N1 Fe1 C29 121.55(6)
N2 Fe1 C29 120.92(6)
C34 Fe1 C29 38.74(7)
C33 Fe1 C29 70.59(7)
C30 Fe1 C29 38.51(7)
C31 Fe1 C29 70.47(7)
C32 Fe1 C29 84.08(7)
C1 N1 C4 111.19(14)
C1 N1 Fe1 125.37(12)
C4 N1 Fe1 123.40(10)
N1 C1 C2 126.82(17)
C3 N2 C16 111.22(14)
C3 N2 Fe1 126.00(12)
C16 N2 Fe1 122.54(10)
C1 C2 C3 123.32(16)
N2 C3 C2 126.00(16)
C9 C4 C5 121.33(16)
C9 C4 N1 119.65(15)
C5 C4 N1 118.80(15)
C6 C5 C4 117.93(17)
C6 C5 C13 120.30(16)
C4 C5 C13 121.69(16)
C7 C6 C5 121.41(17)
C6 C7 C8 120.01(18)
C7 C8 C9 121.02(18)
C8 C9 C4 118.21(16)
C8 C9 C10 119.86(16)
C4 C9 C10 121.85(16)
C9 C10 C11 112.66(16)
C9 C10 C12 110.28(15)
C11 C10 C12 109.89(16)
C5 C13 C15 110.60(17)
C5 C13 C14 112.82(18)
C15 C13 C14 110.56(17)
C21 C16 C17 121.48(16)
C21 C16 N2 120.06(15)
C17 C16 N2 118.33(15)
C18 C17 C16 118.10(17)
C18 C17 C25 121.09(17)
C16 C17 C25 120.79(17)
C19 C18 C17 121.28(18)
C18 C19 C20 119.88(19)
C19 C20 C21 121.33(19)
C20 C21 C16 117.89(17)
C20 C21 C22 120.59(16)
C16 C21 C22 121.49(15)
C21 C22 C23 112.88(15)
C21 C22 C24 111.05(14)
C23 C22 C24 109.49(14)
C17 C25 C26 111.64(16)
C17 C25 C27 112.40(18)
C26 C25 C27 110.18(17)
C30 C29 C34 117.03(16)
C30 C29 C28 121.88(17)
C34 C29 C28 121.07(17)
C30 C29 Fe1 69.92(9)
C34 C29 Fe1 69.53(9)
C28 C29 Fe1 132.84(12)
C29 C30 C31 121.83(17)
C29 C30 Fe1 71.57(10)
C31 C30 Fe1 70.78(10)
C32 C31 C30 120.51(17)
C32 C31 Fe1 71.19(10)
C30 C31 Fe1 70.38(10)
C31 C32 C33 118.40(16)
C31 C32 Fe1 70.42(10)
C33 C32 Fe1 70.01(10)
C32 C33 C34 120.90(17)
C32 C33 Fe1 71.51(10)
C34 C33 Fe1 70.40(10)
C33 C34 C29 121.33(17)
C33 C34 Fe1 70.63(10)
C29 C34 Fe1 71.73(9)

loop_
_geom_bond_atom_site_label_1
_geom_bond_atom_site_label_2
_geom_bond_distance
Fe1 N1 1.9543(14)
Fe1 N2 1.9550(14)
Fe1 C34 2.1170(17)
Fe1 C33 2.1201(17)
Fe1 C30 2.1243(17)
Fe1 C31 2.1296(17)
Fe1 C32 2.1396(17)
Fe1 C29 2.1457(16)
N1 C1 1.326(2)
N1 C4 1.449(2)
C1 C2 1.378(3)
N2 C3 1.326(2)
N2 C16 1.446(2)
C2 C3 1.383(3)
C4 C9 1.405(2)
C4 C5 1.405(2)
C5 C6 1.397(3)
C5 C13 1.518(3)
C6 C7 1.378(3)
C7 C8 1.381(3)
C8 C9 1.398(3)
C9 C10 1.522(2)
C10 C11 1.531(3)
C10 C12 1.536(3)
C13 C15 1.529(3)
C13 C14 1.531(3)
C16 C21 1.402(2)
C16 C17 1.409(2)
C17 C18 1.389(3)
C17 C25 1.523(3)
C18 C19 1.381(3)
C19 C20 1.382(3)
C20 C21 1.395(3)
C21 C22 1.522(2)
C22 C23 1.535(2)
C22 C24 1.538(2)
C25 C26 1.524(3)
C25 C27 1.532(3)
C28 C29 1.503(2)
C29 C30 1.408(3)
C29 C34 1.414(3)
C30 C31 1.414(2)
C31 C32 1.404(3)
C32 C33 1.404(3)
C33 C34 1.413(2)
